data_7102718
loop_
_publ_author_name
'Devic, Thomas'
'Batail, Patrick'
'Avarvari, Narcis'

_publ_section_title
;
 [2 + 2]Photocyclization in a single-crystal-to-single-crystal
 transformation of a TTF-amido-pyridine.
;
_journal_issue 13
_journal_name_full 'Chemical communications (Cambridge, England)'
_journal_page_first 1538
_journal_page_last 1539
_journal_paper_doi 10.1039/b404482g
_journal_year 2004
_chemical_formula_moiety '2(C14H10S6N2O), C4H8O'
_chemical_formula_sum 'C32 H28 N4 O3 S12'
_chemical_formula_weight 901.39
_chemical_name_common
;
bis(-3,4-ethylenedithio-4'-(-3-
pyridincarmaboyl)tetrathiafulvalene), tetrahydrofurane solvate.
;
_chemical_name_systematic
;
bis(-3,4-ethylenedithio-4'-(-3-pyridincarmaboyl)tetrathiafulvalene),
tetrahydrofurane solvate.
;
_space_group_IT_number 61
_symmetry_cell_setting orthorhombic
_symmetry_space_group_name_Hall '-P 2ac 2ab'
_symmetry_space_group_name_H-M 'P b c a'
_atom_sites_solution_hydrogens geom
_atom_sites_solution_primary direct
_atom_sites_solution_secondary difmap
_audit_creation_method SHELXL-97
_cell_angle_alpha 90.00
_cell_angle_beta 90.00
_cell_angle_gamma 90.00
_cell_formula_units_Z 4
_cell_length_a 14.3756(13)
_cell_length_b 11.1605(7)
_cell_length_c 22.9236(19)
_cell_measurement_reflns_used 6400
_cell_measurement_temperature 293(2)
_cell_measurement_theta_max 25.8
_cell_measurement_theta_min 2.25
_cell_volume 3677.8(5)
_computing_cell_refinement 'CELL, Stoe-IPDS'
_computing_data_collection 'EXPOSE, Stoe-IPDS'
_computing_data_reduction 'INTEGRATE, Stoe-IPDS'
_computing_structure_refinement 'SHELXL-97 (Sheldrick, 1997)'
_computing_structure_solution 'SHELXS-86 (Sheldrick, 1986)'
_diffrn_ambient_temperature 293(2)
_diffrn_detector_area_resol_mean 6.66
_diffrn_measured_fraction_theta_full 0.995
_diffrn_measured_fraction_theta_max 0.995
_diffrn_measurement_device_type area_detector
_diffrn_measurement_method 'rotation, phi incr. 1'
_diffrn_radiation_monochromator graphite
_diffrn_radiation_source 'fine-focus sealed tube'
_diffrn_radiation_type MoK\a
_diffrn_radiation_wavelength 0.71073
_diffrn_reflns_av_R_equivalents 0.1450
_diffrn_reflns_av_sigmaI/netI 0.3544
_diffrn_reflns_limit_h_max 17
_diffrn_reflns_limit_h_min 0
_diffrn_reflns_limit_k_max 13
_diffrn_reflns_limit_k_min 0
_diffrn_reflns_limit_l_max 28
_diffrn_reflns_limit_l_min 0
_diffrn_reflns_number 23684
_diffrn_reflns_theta_full 25.86
_diffrn_reflns_theta_max 25.86
_diffrn_reflns_theta_min 2.27
_exptl_absorpt_coefficient_mu 0.755
_exptl_absorpt_correction_type none
_exptl_crystal_colour yellow
_exptl_crystal_density_diffrn 1.628
_exptl_crystal_density_method 'not measured'
_exptl_crystal_description prism
_exptl_crystal_F_000 1856
_exptl_crystal_size_max 0.2
_exptl_crystal_size_mid 0.1
_exptl_crystal_size_min 0.07
_refine_diff_density_max 0.802
_refine_diff_density_min -0.368
_refine_diff_density_rms 0.074
_refine_ls_extinction_method none
_refine_ls_goodness_of_fit_ref 0.595
_refine_ls_hydrogen_treatment constr
_refine_ls_matrix_type full
_refine_ls_number_parameters 211
_refine_ls_number_reflns 3536
_refine_ls_number_restraints 0
_refine_ls_restrained_S_all 0.595
_refine_ls_R_factor_all 0.1690
_refine_ls_R_factor_gt 0.0470
_refine_ls_shift/su_max 0.000
_refine_ls_shift/su_mean 0.000
_refine_ls_structure_factor_coef Fsqd
_refine_ls_weighting_details 'calc w=1/[\s^2^(Fo^2^)+(0.0201P)^2^+0.0000P] where P=(Fo^2^+2Fc^2^)/3'
_refine_ls_weighting_scheme calc
_refine_ls_wR_factor_gt 0.0903
_refine_ls_wR_factor_ref 0.1080
_reflns_number_gt 1083
_reflns_number_total 3536
_reflns_threshold_expression >2sigma(I)
_cod_data_source_file b404482g.txt
_cod_data_source_block 2
_cod_original_sg_symbol_H-M Pbca
_cod_database_code 7102718

loop_
_symmetry_equiv_pos_as_xyz
'x, y, z'
'-x+1/2, -y, z+1/2'
'x+1/2, -y+1/2, -z'
'-x, y+1/2, -z+1/2'
'-x, -y, -z'
'x-1/2, y, -z-1/2'
'-x-1/2, y-1/2, z'
'x, -y-1/2, z-1/2'

loop_
_atom_site_label
_atom_site_type_symbol
_atom_site_fract_x
_atom_site_fract_y
_atom_site_fract_z
_atom_site_U_iso_or_equiv
_atom_site_adp_type
_atom_site_occupancy
_atom_site_symmetry_multiplicity
_atom_site_calc_flag
_atom_site_refinement_flags
S1 S 1.08749(13) -0.03585(17) 0.59739(6) 0.0377(5) Uani 1 1 d .
S2 S 1.04465(13) 0.20235(15) 0.55225(7) 0.0404(5) Uani 1 1 d .
S3 S 0.98121(12) 0.02619(16) 0.71862(7) 0.0373(5) Uani 1 1 d .
S4 S 0.94863(13) 0.27140(16) 0.67765(7) 0.0418(5) Uani 1 1 d .
S5 S 0.85253(15) 0.04051(17) 0.81764(7) 0.0507(6) Uani 1 1 d .
S6 S 0.80985(13) 0.33343(16) 0.76722(7) 0.0428(5) Uani 1 1 d .
C1 C 1.0653(4) -0.0369(6) 0.5197(2) 0.0274(16) Uani 1 1 d .
C2 C 1.0345(4) 0.0875(6) 0.4973(3) 0.0334(18) Uani 1 1 d .
H2 H 1.0695 0.1096 0.4622 0.040 Uiso 1 1 calc R
C3 C 1.0326(5) 0.1018(6) 0.6098(3) 0.0350(18) Uani 1 1 d .
C4 C 0.9919(5) 0.1281(6) 0.6613(3) 0.0332(18) Uani 1 1 d .
C5 C 0.8998(5) 0.1116(6) 0.7573(3) 0.0330(17) Uani 1 1 d .
C6 C 0.8845(4) 0.2241(5) 0.7388(3) 0.0320(17) Uani 1 1 d .
C7 C 0.8174(6) 0.1685(7) 0.8594(3) 0.055(2) Uani 1 1 d .
H7A H 0.7853 0.1418 0.8943 0.065 Uiso 1 1 calc R
H7B H 0.8722 0.2127 0.8715 0.065 Uiso 1 1 calc R
C8 C 0.7537(6) 0.2513(7) 0.8249(3) 0.063(2) Uani 1 1 d .
H8A H 0.7257 0.3081 0.8517 0.075 Uiso 1 1 calc R
H8B H 0.7039 0.2039 0.8081 0.075 Uiso 1 1 calc R
O1 O 1.1733(4) -0.1931(5) 0.51878(18) 0.0563(15) Uani 1 1 d .
C9 C 1.1439(5) -0.1061(6) 0.4933(3) 0.0350(18) Uani 1 1 d .
N1 N 1.1770(3) -0.0716(4) 0.4406(2) 0.0312(14) Uani 1 1 d .
H1 H 1.1554 -0.0056 0.4267 0.037 Uiso 1 1 calc R
C10 C 1.2438(5) -0.1328(6) 0.4060(2) 0.0278(17) Uani 1 1 d .
C11 C 1.2786(5) -0.0775(6) 0.3574(3) 0.0371(19) Uani 1 1 d .
H11 H 1.2585 -0.0010 0.3474 0.045 Uiso 1 1 calc R
C12 C 1.3432(5) -0.1353(6) 0.3236(3) 0.046(2) Uani 1 1 d .
H12 H 1.3658 -0.0998 0.2897 0.055 Uiso 1 1 calc R
C13 C 1.3737(4) -0.2452(7) 0.3403(3) 0.0402(19) Uani 1 1 d .
H13 H 1.4206 -0.2816 0.3187 0.048 Uiso 1 1 calc R
N2 N 1.3397(4) -0.3031(5) 0.3863(2) 0.0372(15) Uani 1 1 d .
C14 C 1.2735(3) -0.2464(4) 0.42027(18) 0.0339(18) Uani 1 1 d .
H14 H 1.2490 -0.2850 0.4528 0.041 Uiso 1 1 calc R
C15 C 0.5045(3) 0.0390(4) 0.54829(18) 0.088(3) Uiso 1 1 d R
C16 C 0.4199(3) 0.0085(4) 0.50439(18) 0.115(4) Uiso 1 1 d R
O2 O 0.5783(3) 0.0845(4) 0.52447(18) 0.251(11) Uiso 0.50 1 d PR

loop_
_atom_site_aniso_label
_atom_site_aniso_U_11
_atom_site_aniso_U_22
_atom_site_aniso_U_33
_atom_site_aniso_U_23
_atom_site_aniso_U_13
_atom_site_aniso_U_12
S1 0.0458(12) 0.0414(11) 0.0258(9) 0.0032(9) 0.0014(9) 0.0076(11)
S2 0.0536(13) 0.0313(10) 0.0362(10) 0.0026(9) 0.0051(10) -0.0029(10)
S3 0.0462(12) 0.0354(11) 0.0303(9) -0.0008(9) -0.0030(9) 0.0026(10)
S4 0.0539(12) 0.0342(11) 0.0372(10) 0.0000(10) 0.0099(10) -0.0015(11)
S5 0.0867(16) 0.0338(11) 0.0315(9) -0.0014(10) 0.0120(11) -0.0062(12)
S6 0.0507(12) 0.0389(11) 0.0388(11) -0.0011(9) 0.0094(10) 0.0043(11)
C1 0.016(4) 0.033(4) 0.033(3) 0.006(3) 0.008(3) 0.009(4)
C2 0.029(5) 0.038(4) 0.033(4) 0.007(3) 0.015(4) 0.003(4)
C3 0.033(5) 0.042(4) 0.030(4) -0.002(3) -0.005(3) 0.004(4)
C4 0.033(4) 0.036(4) 0.030(4) -0.005(3) -0.008(3) -0.004(4)
C5 0.040(4) 0.034(4) 0.024(4) -0.006(3) -0.002(4) -0.004(4)
C6 0.037(4) 0.025(4) 0.033(4) -0.004(3) -0.004(3) -0.007(3)
C7 0.079(6) 0.041(5) 0.043(4) -0.001(4) 0.017(5) -0.011(5)
C8 0.072(5) 0.049(6) 0.068(5) 0.009(5) 0.028(5) -0.002(5)
O1 0.075(4) 0.054(3) 0.039(3) 0.017(3) 0.019(3) 0.031(3)
C9 0.049(5) 0.025(4) 0.031(4) 0.005(4) 0.001(4) 0.009(4)
N1 0.031(3) 0.036(3) 0.026(3) 0.003(3) 0.010(3) 0.011(3)
C10 0.032(4) 0.031(4) 0.021(3) 0.006(3) -0.001(4) -0.007(4)
C11 0.049(5) 0.027(4) 0.035(4) 0.007(3) 0.009(4) 0.001(4)
C12 0.062(5) 0.038(5) 0.037(4) 0.003(4) 0.022(4) 0.004(4)
C13 0.043(5) 0.037(5) 0.040(4) -0.005(4) 0.016(4) 0.006(4)
N2 0.039(4) 0.037(4) 0.035(3) 0.007(3) -0.008(3) 0.002(3)
C14 0.039(5) 0.034(4) 0.029(4) 0.002(3) 0.008(3) 0.009(4)

loop_
_atom_type_symbol
_atom_type_description
_atom_type_scat_dispersion_real
_atom_type_scat_dispersion_imag
_atom_type_scat_source
C C 0.0030 0.0020 'International Tables Vol C Tables 4.2.6.8 and 6.1.1.4'
H H 0.0000 0.0000 'International Tables Vol C Tables 4.2.6.8 and 6.1.1.4'
N N 0.0060 0.0030 'International Tables Vol C Tables 4.2.6.8 and 6.1.1.4'
O O 0.0110 0.0060 'International Tables Vol C Tables 4.2.6.8 and 6.1.1.4'
S S 0.1250 0.1230 'International Tables Vol C Tables 4.2.6.8 and 6.1.1.4'

loop_
_geom_angle_atom_site_label_1
_geom_angle_atom_site_label_2
_geom_angle_atom_site_label_3
_geom_angle
_geom_angle_site_symmetry_1
_geom_angle_site_symmetry_3
C3 S1 C1 95.0(3) . .
C3 S2 C2 93.6(3) . .
C4 S3 C5 94.9(3) . .
C4 S4 C6 94.8(3) . .
C5 S5 C7 99.9(3) . .
C6 S6 C8 101.1(3) . .
C9 C1 C2 123.1(5) . .
C9 C1 C2 113.5(5) . 5_756
C2 C1 C2 88.8(5) . 5_756
C9 C1 S1 105.6(4) . .
C2 C1 S1 111.9(4) . .
C2 C1 S1 113.7(4) 5_756 .
C1 C2 C1 91.2(5) . 5_756
C1 C2 S2 112.5(4) . .
C1 C2 S2 119.8(4) 5_756 .
C4 C3 S2 124.4(5) . .
C4 C3 S1 122.0(5) . .
S2 C3 S1 113.4(4) . .
C3 C4 S3 123.7(5) . .
C3 C4 S4 122.6(5) . .
S3 C4 S4 113.6(4) . .
C6 C5 S5 128.0(5) . .
C6 C5 S3 117.3(5) . .
S5 C5 S3 114.6(4) . .
C5 C6 S6 129.4(5) . .
C5 C6 S4 116.5(5) . .
S6 C6 S4 114.1(3) . .
C8 C7 S5 112.1(5) . .
C7 C8 S6 114.9(5) . .
O1 C9 N1 122.5(6) . .
O1 C9 C1 118.8(6) . .
N1 C9 C1 118.6(6) . .
C9 N1 C10 126.8(5) . .
C11 C10 C14 119.8(6) . .
C11 C10 N1 119.0(6) . .
C14 C10 N1 121.2(5) . .
C10 C11 C12 119.7(7) . .
C13 C12 C11 118.9(7) . .
N2 C13 C12 123.0(6) . .
C13 N2 C14 118.5(5) . .
C10 C14 N2 120.0(5) . .
O2 C15 C16 115.9 . .
O2 C15 C16 45.9(3) . 5_656
C16 C15 C16 88.5(3) . 5_656
O2 C16 C15 119.8(4) 5_656 .
O2 C16 C15 49.1(3) 5_656 5_656
C15 C16 C15 91.5(3) . 5_656
C16 O2 C15 85.0(5) 5_656 .

loop_
_geom_bond_atom_site_label_1
_geom_bond_atom_site_label_2
_geom_bond_distance
_geom_bond_site_symmetry_2
S1 C3 1.750(7) .
S1 C1 1.809(6) .
S2 C3 1.742(7) .
S2 C2 1.803(6) .
S3 C4 1.745(7) .
S3 C5 1.750(6) .
S4 C4 1.757(7) .
S4 C6 1.759(6) .
S5 C5 1.733(6) .
S5 C7 1.792(7) .
S6 C6 1.750(6) .
S6 C8 1.800(7) .
C1 C9 1.497(8) .
C1 C2 1.545(8) .
C1 C2 1.591(8) 5_756
C2 C1 1.591(8) 5_756
C3 C4 1.348(7) .
C5 C6 1.344(8) .
C7 C8 1.522(10) .
O1 C9 1.209(7) .
C9 N1 1.353(7) .
N1 C10 1.422(7) .
C10 C11 1.368(8) .
C10 C14 1.377(7) .
C11 C12 1.372(8) .
C12 C13 1.358(9) .
C13 N2 1.330(7) .
N2 C14 1.383(6) .
C15 O2 1.2972 .
C15 C16 1.6148 .
C15 C16 1.709(9) 5_656
C16 O2 1.231(9) 5_656
C16 C15 1.709(9) 5_656
O2 C16 1.231(9) 5_656
